data_4029457
loop_
_publ_author_name
'Martinez-Ariza, Guillermo'
'Ayaz, Muhammad'
'Medda, Federico'
'Hulme, Christopher'

_publ_section_title
;
 Synthesis of diverse nitrogen-enriched heterocyclic scaffolds using a
 suite of tunable one-pot multicomponent reactions.
;
_journal_issue 11
_journal_name_full 'The Journal of organic chemistry'
_journal_page_first 5153
_journal_page_last 5162
_journal_paper_doi 10.1021/jo500723d
_journal_volume 79
_journal_year 2014
_chemical_formula_moiety 'C18 H18 F N5 O3'
_chemical_formula_sum 'C18 H18 F N5 O3'
_chemical_formula_weight 371.37
_chemical_name_systematic
;
 ? 
;
_space_group_crystal_system monoclinic
_space_group_IT_number 15
_space_group_name_Hall '-C 2yc'
_space_group_name_H-M_alt 'C 1 2/c 1'
_symmetry_space_group_name_Hall '-C 2yc'
_symmetry_space_group_name_H-M 'C 1 2/c 1'
_atom_sites_solution_hydrogens geom
_atom_sites_solution_primary direct
_atom_sites_solution_secondary difmap
_audit_creation_date 2013-04-01
_audit_creation_method
;
  Olex2 1.2
  (compiled Mar 21 2013 11:16:32, GUI svn.r4446)
;
_cell_angle_alpha 90.00
_cell_angle_beta 94.482(2)
_cell_angle_gamma 90.00
_cell_formula_units_Z 8
_cell_length_a 21.4045(17)
_cell_length_b 9.0833(8)
_cell_length_c 17.5993(13)
_cell_measurement_reflns_used 6441
_cell_measurement_temperature 100.
_cell_measurement_theta_max 29.32
_cell_measurement_theta_min 2.32
_cell_volume 3411.3(5)
_computing_data_reduction 'SAINT v8.27A (Bruker, 2012)'
_computing_molecular_graphics
;
O. V. Dolomanov, L. J. Bourhis, R. J. Gildea, J. A. K. Howard and H. Puschmann,
OLEX2: a complete structure solution, refinement and analysis program.
J. Appl. Cryst. (2009). 42, 339-341.
;
_computing_publication_material
;
O. V. Dolomanov, L. J. Bourhis, R. J. Gildea, J. A. K. Howard and H. Puschmann,
OLEX2: a complete structure solution, refinement and analysis program.
J. Appl. Cryst. (2009). 42, 339-341.
;
_computing_structure_refinement
;
XL, G.M. Sheldrick, Acta Cryst.
(2008). A64, 112-122
;
_computing_structure_solution
;
XS, G.M. Sheldrick, Acta Cryst.
(2008). A64, 112-122
;
_diffrn_ambient_temperature 100.
_diffrn_measured_fraction_theta_full 1.000
_diffrn_measured_fraction_theta_max 1.000
_diffrn_measurement_device_type 'Bruker APEX-II CCD'
_diffrn_measurement_method '\f and \w scans'
_diffrn_radiation_monochromator graphite
_diffrn_radiation_type MoK\a
_diffrn_radiation_wavelength 0.71073
_diffrn_reflns_av_R_equivalents 0.0466
_diffrn_reflns_av_unetI/netI 0.0291
_diffrn_reflns_limit_h_max 28
_diffrn_reflns_limit_h_min -28
_diffrn_reflns_limit_k_max 12
_diffrn_reflns_limit_k_min -12
_diffrn_reflns_limit_l_max 23
_diffrn_reflns_limit_l_min -23
_diffrn_reflns_number 32986
_diffrn_reflns_theta_full 28.28
_diffrn_reflns_theta_max 28.28
_diffrn_reflns_theta_min 1.91
_diffrn_source 'fine-focus sealed tube'
_diffrn_standards_number 0
_exptl_absorpt_coefficient_mu 0.109
_exptl_absorpt_correction_T_max 0.7459
_exptl_absorpt_correction_T_min 0.6825
_exptl_absorpt_correction_type multi-scan
_exptl_absorpt_process_details
;
SADABS-2012/1 (Bruker,2012) was used for absorption correction.
wR2(int) was 0.0574 before and 0.0514 after correction.
The Ratio of minimum to maximum transmission is 0.9150.
The \l/2 correction factor is 0.0015.
;
_exptl_crystal_colour orange
_exptl_crystal_colour_primary orange
_exptl_crystal_density_diffrn 1.446
_exptl_crystal_density_method 'not measured'
_exptl_crystal_description flat
_exptl_crystal_F_000 1552
_exptl_crystal_size_max 0.25
_exptl_crystal_size_mid 0.2
_exptl_crystal_size_min 0.05
_refine_diff_density_max 0.335
_refine_diff_density_min -0.287
_refine_diff_density_rms 0.050
_refine_ls_extinction_method none
_refine_ls_goodness_of_fit_ref 1.015
_refine_ls_hydrogen_treatment constr
_refine_ls_matrix_type full
_refine_ls_number_parameters 244
_refine_ls_number_reflns 4242
_refine_ls_number_restraints 0
_refine_ls_restrained_S_all 1.015
_refine_ls_R_factor_all 0.0538
_refine_ls_R_factor_gt 0.0382
_refine_ls_shift/su_max 0.001
_refine_ls_shift/su_mean 0.000
_refine_ls_structure_factor_coef Fsqd
_refine_ls_weighting_details 'calc w=1/[\s^2^(Fo^2^)+(0.0421P)^2^+3.5978P] where P=(Fo^2^+2Fc^2^)/3'
_refine_ls_weighting_scheme calc
_refine_ls_wR_factor_gt 0.0895
_refine_ls_wR_factor_ref 0.0984
_reflns_number_gt 3372
_reflns_number_total 4242
_reflns_threshold_expression >2sigma(I)
_cod_data_source_file jo500723d_si_003.cif
_cod_data_source_block mo_ch227_0m
_cod_depositor_comments 'Adding full bibliography for 4029456--4029458.cif.'
_cod_database_code 4029457
_olex2_refinement_description
;
1. Fixed Uiso
 At 1.2 times of:
  All C(H) groups, All C(H,H) groups, All N(H) groups
2.a Ternary CH refined with riding coordinates:
 C14(H14), C13(H13)
2.b Secondary CH2 refined with riding coordinates:
 C18(H18A,H18B), C16(H16A,H16B), C15(H15A,H15B), C17(H17A,H17B)
2.c Aromatic/amide H refined with riding coordinates:
 N1(H1), C9(H9), C2(H2), C12(H12), C10(H10), C6(H6), C3(H3), C5(H5)
;

loop_
_space_group_symop_id
_space_group_symop_operation_xyz
1 'x, y, z'
2 '-x, y, -z+1/2'
3 'x+1/2, y+1/2, z'
4 '-x+1/2, y+1/2, -z+1/2'
5 '-x, -y, -z'
6 'x, -y, z-1/2'
7 '-x+1/2, -y+1/2, -z'
8 'x+1/2, -y+1/2, z-1/2'

loop_
_atom_site_label
_atom_site_type_symbol
_atom_site_fract_x
_atom_site_fract_y
_atom_site_fract_z
_atom_site_U_iso_or_equiv
_atom_site_adp_type
_atom_site_occupancy
_atom_site_symmetry_multiplicity
_atom_site_calc_flag
_atom_site_refinement_flags
F1 F 0.21399(4) -0.17630(10) 0.69737(5) 0.0268(2) Uani 1 1 d .
O2 O 0.59745(5) 0.51423(12) 0.37799(6) 0.0209(2) Uani 1 1 d .
N3 N 0.54876(5) 0.21700(12) 0.67974(6) 0.0128(2) Uani 1 1 d .
O1 O 0.49283(4) -0.11528(10) 0.59357(5) 0.0148(2) Uani 1 1 d .
N4 N 0.57836(5) 0.25789(12) 0.56136(6) 0.0112(2) Uani 1 1 d .
N1 N 0.45231(5) 0.04340(12) 0.67859(6) 0.0119(2) Uani 1 1 d .
H1 H 0.4614 0.1187 0.7069 0.014 Uiso 1 1 calc R
N2 N 0.55208(5) 0.07776(12) 0.64078(6) 0.0113(2) Uani 1 1 d .
C1 C 0.39222(6) -0.01832(14) 0.68205(7) 0.0115(3) Uani 1 1 d .
O3 O 0.57804(5) 0.71031(11) 0.44284(6) 0.0250(2) Uani 1 1 d .
N5 N 0.58568(5) 0.57596(13) 0.43779(7) 0.0163(2) Uani 1 1 d .
C9 C 0.56005(6) 0.47324(15) 0.63747(8) 0.0149(3) Uani 1 1 d .
H9 H 0.5536 0.5168 0.6840 0.018 Uiso 1 1 calc R
C11 C 0.57975(6) 0.48882(15) 0.50497(8) 0.0138(3) Uani 1 1 d .
C7 C 0.49683(6) -0.00574(14) 0.63450(7) 0.0110(2) Uani 1 1 d .
C8 C 0.56238(6) 0.31581(15) 0.63071(7) 0.0123(3) Uani 1 1 d .
C14 C 0.65467(6) 0.05655(14) 0.58567(7) 0.0114(2) Uani 1 1 d .
H14 H 0.6721 0.1088 0.6312 0.014 Uiso 1 1 calc R
C2 C 0.38201(6) -0.16946(15) 0.68392(7) 0.0140(3) Uani 1 1 d .
H2 H 0.4155 -0.2342 0.6822 0.017 Uiso 1 1 calc R
C12 C 0.58548(6) 0.33929(15) 0.49929(7) 0.0124(3) Uani 1 1 d .
H12 H 0.5941 0.2954 0.4535 0.015 Uiso 1 1 calc R
C10 C 0.56731(6) 0.55743(15) 0.57535(8) 0.0156(3) Uani 1 1 d .
H10 H 0.5642 0.6594 0.5784 0.019 Uiso 1 1 calc R
C13 C 0.58585(6) 0.09616(14) 0.57168(7) 0.0111(2) Uani 1 1 d .
H13 H 0.5657 0.0415 0.5284 0.013 Uiso 1 1 calc R
C6 C 0.34225(6) 0.07889(15) 0.68585(7) 0.0145(3) Uani 1 1 d .
H6 H 0.3493 0.1799 0.6849 0.017 Uiso 1 1 calc R
C18 C 0.69380(6) 0.09417(16) 0.51911(8) 0.0172(3) Uani 1 1 d .
H18A H 0.7035 0.1985 0.5185 0.021 Uiso 1 1 calc R
H18B H 0.6717 0.0675 0.4708 0.021 Uiso 1 1 calc R
C3 C 0.32160(7) -0.22368(16) 0.68832(8) 0.0173(3) Uani 1 1 d .
H3 H 0.3141 -0.3245 0.6888 0.021 Uiso 1 1 calc R
C5 C 0.28197(6) 0.02544(16) 0.69109(8) 0.0168(3) Uani 1 1 d .
H5 H 0.2483 0.0894 0.6939 0.020 Uiso 1 1 calc R
C16 C 0.73793(6) -0.12010(16) 0.59058(8) 0.0181(3) Uani 1 1 d .
H16A H 0.7488 -0.2163 0.5716 0.022 Uiso 1 1 calc R
H16B H 0.7604 -0.1046 0.6399 0.022 Uiso 1 1 calc R
C4 C 0.27331(6) -0.12477(17) 0.69195(8) 0.0177(3) Uani 1 1 d .
C15 C 0.66696(6) -0.10799(15) 0.59648(8) 0.0159(3) Uani 1 1 d .
H15A H 0.6440 -0.1651 0.5569 0.019 Uiso 1 1 calc R
H15B H 0.6554 -0.1411 0.6459 0.019 Uiso 1 1 calc R
C17 C 0.75386(6) 0.00214(15) 0.53398(8) 0.0167(3) Uani 1 1 d .
H17A H 0.7880 0.0629 0.5558 0.020 Uiso 1 1 calc R
H17B H 0.7661 -0.0406 0.4869 0.020 Uiso 1 1 calc R

loop_
_atom_site_aniso_label
_atom_site_aniso_U_11
_atom_site_aniso_U_22
_atom_site_aniso_U_33
_atom_site_aniso_U_23
_atom_site_aniso_U_13
_atom_site_aniso_U_12
F1 0.0159(4) 0.0312(5) 0.0341(5) -0.0069(4) 0.0078(4) -0.0121(4)
O2 0.0237(5) 0.0225(5) 0.0171(5) 0.0041(4) 0.0050(4) 0.0017(4)
N3 0.0133(5) 0.0123(5) 0.0128(5) -0.0032(4) 0.0018(4) -0.0022(4)
O1 0.0168(5) 0.0129(5) 0.0152(5) -0.0029(4) 0.0036(4) -0.0032(4)
N4 0.0110(5) 0.0115(5) 0.0114(5) 0.0003(4) 0.0016(4) -0.0003(4)
N1 0.0120(5) 0.0114(5) 0.0125(5) -0.0024(4) 0.0020(4) -0.0027(4)
N2 0.0131(5) 0.0115(5) 0.0096(5) -0.0021(4) 0.0032(4) -0.0030(4)
C1 0.0118(6) 0.0153(6) 0.0075(5) -0.0008(5) 0.0016(4) -0.0030(5)
O3 0.0335(6) 0.0134(5) 0.0277(6) 0.0063(4) 0.0000(5) 0.0008(4)
N5 0.0118(5) 0.0164(6) 0.0204(6) 0.0047(5) -0.0005(4) -0.0004(4)
C9 0.0138(6) 0.0142(6) 0.0169(6) -0.0039(5) 0.0029(5) -0.0019(5)
C11 0.0100(6) 0.0145(6) 0.0167(6) 0.0036(5) 0.0006(5) -0.0010(5)
C7 0.0126(6) 0.0118(6) 0.0084(5) 0.0026(5) -0.0003(4) -0.0002(5)
C8 0.0095(6) 0.0153(6) 0.0119(6) -0.0019(5) 0.0010(5) -0.0016(5)
C14 0.0109(6) 0.0114(6) 0.0120(6) -0.0005(5) 0.0007(5) -0.0012(5)
C2 0.0174(6) 0.0140(6) 0.0108(6) 0.0001(5) 0.0031(5) -0.0003(5)
C12 0.0089(6) 0.0155(6) 0.0128(6) 0.0010(5) 0.0006(5) -0.0004(5)
C10 0.0115(6) 0.0121(6) 0.0234(7) -0.0018(5) 0.0015(5) -0.0015(5)
C13 0.0126(6) 0.0104(6) 0.0105(6) 0.0008(5) 0.0022(5) -0.0012(5)
C6 0.0157(6) 0.0135(6) 0.0142(6) -0.0006(5) 0.0015(5) -0.0020(5)
C18 0.0131(6) 0.0190(7) 0.0201(7) 0.0073(6) 0.0046(5) 0.0019(5)
C3 0.0225(7) 0.0149(6) 0.0151(6) -0.0011(5) 0.0051(5) -0.0072(5)
C5 0.0136(6) 0.0205(7) 0.0167(7) -0.0026(5) 0.0030(5) -0.0004(5)
C16 0.0168(7) 0.0172(7) 0.0202(7) 0.0027(6) 0.0014(5) 0.0042(5)
C4 0.0143(6) 0.0248(7) 0.0144(6) -0.0041(6) 0.0039(5) -0.0085(5)
C15 0.0167(6) 0.0131(6) 0.0180(6) 0.0034(5) 0.0025(5) 0.0004(5)
C17 0.0132(6) 0.0185(7) 0.0188(7) 0.0010(5) 0.0039(5) 0.0025(5)

loop_
_atom_type_symbol
_atom_type_description
_atom_type_scat_dispersion_real
_atom_type_scat_dispersion_imag
_atom_type_scat_source
C C 0.0033 0.0016 'International Tables Vol C Tables 4.2.6.8 and 6.1.1.4'
H H 0.0000 0.0000 'International Tables Vol C Tables 4.2.6.8 and 6.1.1.4'
N N 0.0061 0.0033 'International Tables Vol C Tables 4.2.6.8 and 6.1.1.4'
O O 0.0106 0.0060 'International Tables Vol C Tables 4.2.6.8 and 6.1.1.4'
F F 0.0171 0.0103 'International Tables Vol C Tables 4.2.6.8 and 6.1.1.4'

loop_
_geom_angle_atom_site_label_1
_geom_angle_atom_site_label_2
_geom_angle_atom_site_label_3
_geom_angle
C8 N3 N2 105.61(10)
C8 N4 C13 107.28(10)
C12 N4 C8 123.85(11)
C12 N4 C13 128.87(11)
C1 N1 H1 117.2
C7 N1 H1 117.2
C7 N1 C1 125.50(11)
N3 N2 C13 109.79(9)
C7 N2 N3 116.04(10)
C7 N2 C13 117.51(10)
C2 C1 N1 122.65(12)
C2 C1 C6 120.13(12)
C6 C1 N1 117.19(12)
O2 N5 C11 119.21(11)
O3 N5 O2 123.13(12)
O3 N5 C11 117.67(12)
C8 C9 H9 120.4
C10 C9 H9 120.4
C10 C9 C8 119.26(12)
C12 C11 N5 118.21(12)
C12 C11 C10 121.31(12)
C10 C11 N5 120.48(12)
O1 C7 N1 125.80(12)
O1 C7 N2 120.29(11)
N1 C7 N2 113.86(11)
N3 C8 N4 113.89(12)
N3 C8 C9 128.62(12)
N4 C8 C9 117.41(12)
C13 C14 H14 108.7
C13 C14 C18 113.89(10)
C13 C14 C15 114.06(11)
C18 C14 H14 108.7
C15 C14 H14 108.7
C15 C14 C18 102.40(11)
C1 C2 H2 120.0
C1 C2 C3 119.94(13)
C3 C2 H2 120.0
N4 C12 C11 118.20(12)
N4 C12 H12 120.9
C11 C12 H12 120.9
C9 C10 C11 119.64(13)
C9 C10 H10 120.2
C11 C10 H10 120.2
N4 C13 C14 110.36(10)
N4 C13 H13 111.7
N2 C13 N4 99.08(10)
N2 C13 C14 111.84(10)
N2 C13 H13 111.7
C14 C13 H13 111.7
C1 C6 H6 119.9
C5 C6 C1 120.18(13)
C5 C6 H6 119.9
C14 C18 H18A 110.9
C14 C18 H18B 110.9
C14 C18 C17 104.38(11)
H18A C18 H18B 108.9
C17 C18 H18A 110.9
C17 C18 H18B 110.9
C2 C3 H3 120.8
C4 C3 C2 118.46(13)
C4 C3 H3 120.8
C6 C5 H5 120.9
C4 C5 C6 118.28(13)
C4 C5 H5 120.9
H16A C16 H16B 108.8
C15 C16 H16A 110.7
C15 C16 H16B 110.7
C15 C16 C17 105.14(11)
C17 C16 H16A 110.7
C17 C16 H16B 110.7
F1 C4 C3 119.11(13)
F1 C4 C5 117.89(13)
C3 C4 C5 123.00(13)
C14 C15 C16 102.91(11)
C14 C15 H15A 111.2
C14 C15 H15B 111.2
C16 C15 H15A 111.2
C16 C15 H15B 111.2
H15A C15 H15B 109.1
C18 C17 C16 106.03(11)
C18 C17 H17A 110.5
C18 C17 H17B 110.5
C16 C17 H17A 110.5
C16 C17 H17B 110.5
H17A C17 H17B 108.7

loop_
_geom_bond_atom_site_label_1
_geom_bond_atom_site_label_2
_geom_bond_distance
F1 C4 1.3636(15)
O2 N5 1.2357(15)
N3 N2 1.4430(15)
N3 C8 1.2941(17)
O1 C7 1.2273(16)
N4 C8 1.3959(16)
N4 C12 1.3377(17)
N4 C13 1.4873(16)
N1 H1 0.8600
N1 C1 1.4087(16)
N1 C7 1.3509(16)
N2 C7 1.4021(16)
N2 C13 1.4721(16)
C1 C2 1.3909(18)
C1 C6 1.3927(18)
O3 N5 1.2353(15)
N5 C11 1.4366(17)
C9 H9 0.9300
C9 C8 1.4361(19)
C9 C10 1.3531(19)
C11 C12 1.3681(19)
C11 C10 1.4302(19)
C14 H14 0.9800
C14 C13 1.5177(17)
C14 C18 1.5309(18)
C14 C15 1.5269(18)
C2 H2 0.9300
C2 C3 1.3914(19)
C12 H12 0.9300
C10 H10 0.9300
C13 H13 0.9800
C6 H6 0.9300
C6 C5 1.3883(18)
C18 H18A 0.9700
C18 H18B 0.9700
C18 C17 1.5387(18)
C3 H3 0.9300
C3 C4 1.375(2)
C5 H5 0.9300
C5 C4 1.377(2)
C16 H16A 0.9700
C16 H16B 0.9700
C16 C15 1.5347(19)
C16 C17 1.5474(19)
C15 H15A 0.9700
C15 H15B 0.9700
C17 H17A 0.9700
C17 H17B 0.9700

loop_
_geom_hbond_atom_site_label_D
_geom_hbond_atom_site_label_H
_geom_hbond_atom_site_label_A
_geom_hbond_distance_DH
_geom_hbond_distance_HA
_geom_hbond_distance_DA
_geom_hbond_angle_DHA
_geom_hbond_site_symmetry_A
N1 H1 N3 0.86 2.21 2.9517(15) 144.1 2_656

loop_
_geom_torsion_atom_site_label_1
_geom_torsion_atom_site_label_2
_geom_torsion_atom_site_label_3
_geom_torsion_atom_site_label_4
_geom_torsion
O2 N5 C11 C12 -2.04(18)
O2 N5 C11 C10 178.82(11)
N3 N2 C7 O1 170.04(11)
N3 N2 C7 N1 -12.17(15)
N3 N2 C13 N4 -20.56(12)
N3 N2 C13 C14 95.77(12)
N1 C1 C2 C3 179.18(11)
N1 C1 C6 C5 -178.58(12)
N2 N3 C8 N4 -3.20(14)
N2 N3 C8 C9 173.42(12)
C1 N1 C7 O1 -3.6(2)
C1 N1 C7 N2 178.75(11)
C1 C2 C3 C4 -1.04(19)
C1 C6 C5 C4 -0.3(2)
O3 N5 C11 C12 177.30(12)
O3 N5 C11 C10 -1.84(18)
N5 C11 C12 N4 -178.31(11)
N5 C11 C10 C9 178.07(12)
C7 N1 C1 C2 42.35(19)
C7 N1 C1 C6 -139.50(13)
C7 N2 C13 N4 114.96(11)
C7 N2 C13 C14 -128.71(12)
C8 N3 N2 C7 -120.34(11)
C8 N3 N2 C13 15.90(13)
C8 N4 C12 C11 3.26(18)
C8 N4 C13 N2 18.13(12)
C8 N4 C13 C14 -99.33(11)
C8 C9 C10 C11 -2.59(19)
C14 C18 C17 C16 18.57(14)
C2 C1 C6 C5 -0.38(19)
C2 C3 C4 F1 -179.07(12)
C2 C3 C4 C5 0.3(2)
C12 N4 C8 N3 170.25(11)
C12 N4 C8 C9 -6.78(18)
C12 N4 C13 N2 -162.47(12)
C12 N4 C13 C14 80.07(15)
C12 C11 C10 C9 -1.04(19)
C10 C9 C8 N3 -170.28(13)
C10 C9 C8 N4 6.24(18)
C10 C11 C12 N4 0.82(19)
C13 N4 C8 N3 -10.31(14)
C13 N4 C8 C9 172.66(11)
C13 N4 C12 C11 -176.05(12)
C13 N2 C7 O1 37.25(17)
C13 N2 C7 N1 -144.96(11)
C13 C14 C18 C17 -162.20(11)
C13 C14 C15 C16 167.30(11)
C6 C1 C2 C3 1.08(19)
C6 C5 C4 F1 179.78(11)
C6 C5 C4 C3 0.4(2)
C18 C14 C13 N4 -62.60(14)
C18 C14 C13 N2 -171.87(11)
C18 C14 C15 C16 43.78(13)
C15 C14 C13 N4 -179.65(10)
C15 C14 C13 N2 71.07(14)
C15 C14 C18 C17 -38.57(13)
C15 C16 C17 C18 8.37(14)
C17 C16 C15 C14 -32.16(14)
